data_7715238
loop_
_publ_author_name
'Helling, Christoph'
'D&#xf6;hler, Lotta'
'Kysliak, Oleksandr'
'G&#xf6;rls, Helmar'
'Liebing, Phil'
'W&#xf6;lper, Christoph'
'Kretschmer, Robert'
'Schulz, Stephan'

_publ_section_title
;
 Metal-metal cooperativity boosts Lewis basicity and reduction properties
 of the bis(gallanediyl) <sup>Cy</sup>L<sub>2</sub>Ga<sub>2</sub>.
;
_journal_issue 11
_journal_name_full 'Dalton transactions (Cambridge, England : 2003)'
_journal_page_first 4922
_journal_page_last 4929
_journal_paper_doi 10.1039/d4dt00172a
_journal_volume 53
_journal_year 2024
_chemical_formula_moiety '4(C40 H58 Ga2 I2 N4), C6 H14'
_chemical_formula_sum 'C41.5 H61.5 Ga2 I2 N4'
_chemical_formula_weight 1009.68
_space_group_crystal_system monoclinic
_space_group_IT_number 14
_space_group_name_Hall '-P 2ybc'
_space_group_name_H-M_alt 'P 1 21/c 1'
_atom_sites_solution_hydrogens geom
_atom_sites_solution_primary direct
_atom_sites_solution_secondary difmap
_audit_creation_method SHELXL-2018/3
_audit_update_record
;
2021-12-17 deposited with the CCDC.	2024-02-14 downloaded from the CCDC.
;
_cell_angle_alpha 90
_cell_angle_beta 91.776(1)
_cell_angle_gamma 90
_cell_formula_units_Z 4
_cell_length_a 9.3956(2)
_cell_length_b 19.7798(4)
_cell_length_c 24.2518(5)
_cell_measurement_reflns_used 23816
_cell_measurement_temperature 133(2)
_cell_measurement_theta_max 27.484
_cell_measurement_theta_min 2.224
_cell_volume 4504.86(16)
_computing_cell_refinement DENZO
_computing_data_collection COLLECT
_computing_data_reduction DENZO
_computing_molecular_graphics SHELXTL/PC
_computing_publication_material 'SHELXL-2018/3 (Sheldrick, 2018)'
_computing_structure_refinement 'SHELXL-2018/3 (Sheldrick, 2018)'
_computing_structure_solution 'SHELXT 2014/5 (Sheldrick, 2014)'
_diffrn_ambient_temperature 133(2)
_diffrn_measured_fraction_theta_full 0.993
_diffrn_measured_fraction_theta_max 0.989
_diffrn_measurement_device_type KappaCCD
_diffrn_measurement_method 'phi + omega - scans'
_diffrn_radiation_type MoK\a
_diffrn_radiation_wavelength 0.71073
_diffrn_reflns_av_R_equivalents 0.0311
_diffrn_reflns_av_unetI/netI 0.0324
_diffrn_reflns_Laue_measured_fraction_full 0.993
_diffrn_reflns_Laue_measured_fraction_max 0.989
_diffrn_reflns_limit_h_max 11
_diffrn_reflns_limit_h_min -12
_diffrn_reflns_limit_k_max 25
_diffrn_reflns_limit_k_min -19
_diffrn_reflns_limit_l_max 31
_diffrn_reflns_limit_l_min -30
_diffrn_reflns_number 23816
_diffrn_reflns_point_group_measured_fraction_full 0.993
_diffrn_reflns_point_group_measured_fraction_max 0.989
_diffrn_reflns_theta_full 25.242
_diffrn_reflns_theta_max 27.484
_diffrn_reflns_theta_min 2.224
_exptl_absorpt_coefficient_mu 2.598
_exptl_absorpt_correction_T_max 0.7456
_exptl_absorpt_correction_T_min 0.5807
_exptl_absorpt_correction_type multi-scan
_exptl_absorpt_process_details
; 
 SADABS 2016/2: Krause, L., Herbst-Irmer, R., Sheldrick G.M. & Stalke D., 
 J. Appl. Cryst. 48 (2015) 3-10 
;
_exptl_crystal_colour yellow
_exptl_crystal_density_diffrn 1.489
_exptl_crystal_density_method 'not measured'
_exptl_crystal_description prism
_exptl_crystal_F_000 2026
_exptl_crystal_size_max 0.102
_exptl_crystal_size_mid 0.094
_exptl_crystal_size_min 0.088
_refine_diff_density_max 2.080
_refine_diff_density_min -1.529
_refine_diff_density_rms 0.121
_refine_ls_extinction_method none
_refine_ls_goodness_of_fit_ref 1.099
_refine_ls_hydrogen_treatment constr
_refine_ls_matrix_type full
_refine_ls_number_parameters 503
_refine_ls_number_reflns 10228
_refine_ls_number_restraints 87
_refine_ls_restrained_S_all 1.097
_refine_ls_R_factor_all 0.0527
_refine_ls_R_factor_gt 0.0447
_refine_ls_shift/su_max 0.002
_refine_ls_shift/su_mean 0.000
_refine_ls_structure_factor_coef Fsqd
_refine_ls_weighting_details 'w=1/[\s^2^(Fo^2^)+(0.0485P)^2^+17.0988P] where P=(Fo^2^+2Fc^2^)/3'
_refine_ls_weighting_scheme calc
_refine_ls_wR_factor_gt 0.1158
_refine_ls_wR_factor_ref 0.1213
_reflns_Friedel_coverage 0.000
_reflns_number_gt 9051
_reflns_number_total 10228
_reflns_threshold_expression 'I > 2\s(I)'
_cod_data_source_file d4dt00172a2.cif
_cod_data_source_block FO7447_6
_cod_depositor_comments 'Adding full bibliography for 7715237--7715242.cif.'
_cod_original_sg_symbol_H-M 'P 21/c'
_cod_original_formula_sum 'C41.50 H61.50 Ga2 I2 N4'
_cod_database_code 7715238
_shelx_shelxl_version_number 2018/3
_shelx_space_group_comment
; 
The symmetry employed for this shelxl refinement is uniquely defined 
by the following loop, which should always be used as a source of 
symmetry information in preference to the above space-group names. 
They are only intended as comments. 
;
_shelx_estimated_absorpt_t_min 0.778
_shelx_estimated_absorpt_t_max 0.804

loop_
_space_group_symop_operation_xyz
'x, y, z'
'-x, y+1/2, -z+1/2'
'-x, -y, -z'
'x, -y-1/2, z-1/2'

loop_
_atom_site_label
_atom_site_type_symbol
_atom_site_fract_x
_atom_site_fract_y
_atom_site_fract_z
_atom_site_U_iso_or_equiv
_atom_site_adp_type
_atom_site_occupancy
_atom_site_site_symmetry_order
_atom_site_calc_flag
_atom_site_refinement_flags_posn
_atom_site_refinement_flags_adp
_atom_site_refinement_flags_occupancy
_atom_site_disorder_assembly
_atom_site_disorder_group
I1 I 0.24262(3) 0.83078(2) 0.73216(2) 0.03431(9) Uani 1 1 d . . . . .
I2 I 0.18524(3) 0.69037(2) 0.59583(2) 0.03639(9) Uani 1 1 d . . . . .
Ga1 Ga 0.42674(5) 0.73043(2) 0.73790(2) 0.02567(11) Uani 1 1 d . . . . .
Ga2 Ga 0.38991(5) 0.65029(2) 0.66113(2) 0.02436(11) Uani 1 1 d . . . . .
N1 N 0.5088(4) 0.72312(19) 0.81191(15) 0.0281(8) Uani 1 1 d . . . . .
N2 N 0.5879(4) 0.77610(19) 0.70332(14) 0.0263(7) Uani 1 1 d . . . . .
N3 N 0.5795(4) 0.66229(19) 0.62772(14) 0.0265(7) Uani 1 1 d . . . . .
N4 N 0.3847(4) 0.55267(18) 0.65662(14) 0.0252(7) Uani 1 1 d . . . . .
C1 C 0.4545(5) 0.6758(2) 0.85218(18) 0.0302(9) Uani 1 1 d . . . . .
C2 C 0.3359(5) 0.6921(2) 0.88360(18) 0.0312(9) Uani 1 1 d . . . . .
C3 C 0.2922(6) 0.6445(3) 0.9221(2) 0.0405(11) Uani 1 1 d . . . . .
H3 H 0.212725 0.654495 0.943922 0.049 Uiso 1 1 calc R U . . .
C4 C 0.3609(6) 0.5834(3) 0.9293(2) 0.0405(11) Uani 1 1 d . . . . .
H4 H 0.328223 0.551852 0.955555 0.049 Uiso 1 1 calc R U . . .
C5 C 0.4780(6) 0.5681(3) 0.8980(2) 0.0421(12) Uani 1 1 d . . . . .
H5 H 0.525423 0.526021 0.903142 0.050 Uiso 1 1 calc R U . . .
C6 C 0.5258(6) 0.6133(3) 0.8596(2) 0.0412(12) Uani 1 1 d . . . . .
C7 C 0.2598(5) 0.7595(3) 0.87987(18) 0.0329(10) Uani 1 1 d D . . . .
H7 H 0.302607 0.785748 0.849274 0.039 Uiso 1 1 calc R U . . .
C8 C 0.1015(5) 0.7524(3) 0.8664(3) 0.0487(13) Uani 1 1 d D . . . .
H8A H 0.057952 0.797344 0.863795 0.073 Uiso 1 1 calc R U . . .
H8B H 0.056604 0.726407 0.895510 0.073 Uiso 1 1 calc R U . . .
H8C H 0.087855 0.728813 0.831046 0.073 Uiso 1 1 calc R U . . .
C9 C 0.2814(7) 0.8005(3) 0.9327(2) 0.0524(15) Uani 1 1 d D . . . .
H9A H 0.383479 0.807049 0.940307 0.079 Uiso 1 1 calc R U . . .
H9B H 0.239592 0.776226 0.963440 0.079 Uiso 1 1 calc R U . . .
H9C H 0.234938 0.844615 0.928170 0.079 Uiso 1 1 calc R U . . .
C10 C 0.6690(12) 0.5925(6) 0.8312(5) 0.0532(14) Uani 0.656(12) 1 d D U P A 1
H10 H 0.698466 0.628582 0.804955 0.064 Uiso 0.656(12) 1 calc R U P A 1
C11 C 0.6283(15) 0.5272(6) 0.7993(4) 0.0535(15) Uani 0.656(12) 1 d D U P A 1
H11A H 0.698960 0.518347 0.771243 0.080 Uiso 0.656(12) 1 calc R U P A 1
H11B H 0.534182 0.532766 0.781296 0.080 Uiso 0.656(12) 1 calc R U P A 1
H11C H 0.626092 0.489066 0.825030 0.080 Uiso 0.656(12) 1 calc R U P A 1
C12 C 0.7919(10) 0.5745(6) 0.8704(4) 0.0545(15) Uani 0.656(12) 1 d D U P A 1
H12A H 0.766235 0.534875 0.892303 0.082 Uiso 0.656(12) 1 calc R U P A 1
H12B H 0.812430 0.612705 0.895093 0.082 Uiso 0.656(12) 1 calc R U P A 1
H12C H 0.876321 0.564115 0.849257 0.082 Uiso 0.656(12) 1 calc R U P A 1
C10A C 0.634(2) 0.5966(12) 0.8195(10) 0.0534(14) Uani 0.344(12) 1 d D U P A 2
H10A H 0.624493 0.633931 0.791828 0.064 Uiso 0.344(12) 1 calc R U P A 2
C11A C 0.636(3) 0.5354(12) 0.7850(8) 0.0534(15) Uani 0.344(12) 1 d D U P A 2
H11D H 0.617649 0.495611 0.807793 0.080 Uiso 0.344(12) 1 calc R U P A 2
H11E H 0.730140 0.530822 0.768743 0.080 Uiso 0.344(12) 1 calc R U P A 2
H11F H 0.563062 0.538866 0.755533 0.080 Uiso 0.344(12) 1 calc R U P A 2
C12A C 0.7784(17) 0.6086(11) 0.8457(7) 0.0541(15) Uani 0.344(12) 1 d D U P A 2
H12D H 0.777512 0.595914 0.884700 0.081 Uiso 0.344(12) 1 calc R U P A 2
H12E H 0.803109 0.656563 0.842471 0.081 Uiso 0.344(12) 1 calc R U P A 2
H12F H 0.849099 0.581211 0.826890 0.081 Uiso 0.344(12) 1 calc R U P A 2
C13 C 0.6288(5) 0.7583(2) 0.82592(18) 0.0313(9) Uani 1 1 d . . . . .
C14 C 0.7164(5) 0.7892(3) 0.78895(18) 0.0327(10) Uani 1 1 d . . . . .
H14 H 0.795392 0.812697 0.805156 0.039 Uiso 1 1 calc R U . . .
C15 C 0.7070(5) 0.7914(2) 0.73033(18) 0.0295(9) Uani 1 1 d . . . . .
C16 C 0.8424(5) 0.8114(3) 0.7029(2) 0.0423(12) Uani 1 1 d . . . . .
H16A H 0.826597 0.811124 0.662729 0.063 Uiso 1 1 calc R U . . .
H16B H 0.917997 0.779147 0.713035 0.063 Uiso 1 1 calc R U . . .
H16C H 0.870778 0.856826 0.714954 0.063 Uiso 1 1 calc R U . . .
C17 C 0.6727(6) 0.7630(3) 0.8861(2) 0.0461(13) Uani 1 1 d . . . . .
H17A H 0.755718 0.792747 0.890381 0.069 Uiso 1 1 calc R U . . .
H17B H 0.697112 0.717847 0.900052 0.069 Uiso 1 1 calc R U . . .
H17C H 0.593858 0.781442 0.906904 0.069 Uiso 1 1 calc R U . . .
C18 C 0.5574(5) 0.7850(2) 0.64319(17) 0.0283(9) Uani 1 1 d . . . . .
H18 H 0.452149 0.778429 0.638580 0.034 Uiso 1 1 calc R U . . .
C19 C 0.5838(5) 0.8563(2) 0.62184(18) 0.0332(10) Uani 1 1 d . . . . .
H19A H 0.687139 0.866143 0.623596 0.040 Uiso 1 1 calc R U . . .
H19B H 0.535353 0.889581 0.645295 0.040 Uiso 1 1 calc R U . . .
C20 C 0.5270(6) 0.8624(3) 0.5621(2) 0.0429(12) Uani 1 1 d . . . . .
H20A H 0.422575 0.855625 0.560852 0.051 Uiso 1 1 calc R U . . .
H20B H 0.546787 0.908383 0.548086 0.051 Uiso 1 1 calc R U . . .
C21 C 0.5969(6) 0.8103(3) 0.5258(2) 0.0423(12) Uani 1 1 d . . . . .
H21A H 0.700341 0.819478 0.524778 0.051 Uiso 1 1 calc R U . . .
H21B H 0.556754 0.814017 0.487690 0.051 Uiso 1 1 calc R U . . .
C22 C 0.5734(5) 0.7385(2) 0.54715(18) 0.0334(10) Uani 1 1 d . . . . .
H22A H 0.625906 0.706346 0.524022 0.040 Uiso 1 1 calc R U . . .
H22B H 0.470872 0.727406 0.543403 0.040 Uiso 1 1 calc R U . . .
C23 C 0.6226(5) 0.7294(2) 0.60758(18) 0.0302(9) Uani 1 1 d . . . . .
H23 H 0.728778 0.733025 0.610333 0.036 Uiso 1 1 calc R U . . .
C24 C 0.6724(5) 0.6116(2) 0.63034(18) 0.0305(9) Uani 1 1 d . . . . .
C25 C 0.6388(5) 0.5456(2) 0.6480(2) 0.0329(10) Uani 1 1 d . . . . .
H25 H 0.718000 0.516552 0.654750 0.039 Uiso 1 1 calc R U . . .
C26 C 0.5067(5) 0.5171(2) 0.65686(17) 0.0291(9) Uani 1 1 d . . . . .
C27 C 0.5021(6) 0.4425(3) 0.6698(2) 0.0397(11) Uani 1 1 d . . . . .
H27A H 0.432985 0.420202 0.644755 0.060 Uiso 1 1 calc R U . . .
H27B H 0.473749 0.436068 0.707997 0.060 Uiso 1 1 calc R U . . .
H27C H 0.596601 0.422741 0.665051 0.060 Uiso 1 1 calc R U . . .
C28 C 0.8254(5) 0.6229(3) 0.6152(2) 0.0413(11) Uani 1 1 d . . . . .
H28A H 0.876042 0.579558 0.615731 0.062 Uiso 1 1 calc R U . . .
H28B H 0.871210 0.653779 0.641873 0.062 Uiso 1 1 calc R U . . .
H28C H 0.828102 0.642579 0.578170 0.062 Uiso 1 1 calc R U . . .
C29 C 0.2509(4) 0.5161(2) 0.65175(18) 0.0258(8) Uani 1 1 d . . . . .
C30 C 0.2124(5) 0.4867(2) 0.60066(18) 0.0288(9) Uani 1 1 d . . . . .
C31 C 0.0863(5) 0.4492(2) 0.5979(2) 0.0330(10) Uani 1 1 d . . . . .
H31 H 0.058943 0.427661 0.564168 0.040 Uiso 1 1 calc R U . . .
C32 C 0.0004(5) 0.4425(2) 0.6428(2) 0.0338(10) Uani 1 1 d . . . . .
H32 H -0.084228 0.416307 0.639779 0.041 Uiso 1 1 calc R U . . .
C33 C 0.0376(5) 0.4739(2) 0.6920(2) 0.0329(10) Uani 1 1 d . . . . .
H33 H -0.022963 0.470169 0.722528 0.039 Uiso 1 1 calc R U . . .
C34 C 0.1640(5) 0.5113(2) 0.69741(19) 0.0298(9) Uani 1 1 d . . . . .
C35 C 0.2993(5) 0.4953(3) 0.54935(19) 0.0349(10) Uani 1 1 d . . . . .
H35 H 0.379234 0.527300 0.558310 0.042 Uiso 1 1 calc R U . . .
C36 C 0.3636(7) 0.4286(3) 0.5296(2) 0.0498(14) Uani 1 1 d . . . . .
H36A H 0.287485 0.395261 0.523518 0.075 Uiso 1 1 calc R U . . .
H36B H 0.431813 0.411585 0.557710 0.075 Uiso 1 1 calc R U . . .
H36C H 0.412488 0.436182 0.495061 0.075 Uiso 1 1 calc R U . . .
C37 C 0.2093(7) 0.5254(3) 0.5017(2) 0.0481(13) Uani 1 1 d . . . . .
H37A H 0.270574 0.535516 0.470735 0.072 Uiso 1 1 calc R U . . .
H37B H 0.163821 0.567143 0.513953 0.072 Uiso 1 1 calc R U . . .
H37C H 0.135974 0.492860 0.489793 0.072 Uiso 1 1 calc R U . . .
C38 C 0.1981(6) 0.5475(3) 0.7509(2) 0.0412(12) Uani 1 1 d . . . . .
H38 H 0.296952 0.565928 0.748856 0.049 Uiso 1 1 calc R U . . .
C39 C 0.1953(9) 0.4999(4) 0.8002(3) 0.071(2) Uani 1 1 d . . . . .
H39A H 0.098745 0.482047 0.803865 0.106 Uiso 1 1 calc R U . . .
H39B H 0.223656 0.524642 0.833788 0.106 Uiso 1 1 calc R U . . .
H39C H 0.261554 0.462452 0.794666 0.106 Uiso 1 1 calc R U . . .
C40 C 0.0970(7) 0.6075(4) 0.7586(3) 0.0637(19) Uani 1 1 d . . . . .
H40A H 0.108485 0.639962 0.728470 0.096 Uiso 1 1 calc R U . . .
H40B H 0.119514 0.629652 0.793913 0.096 Uiso 1 1 calc R U . . .
H40C H -0.001562 0.591274 0.758159 0.096 Uiso 1 1 calc R U . . .
C1H C 0.0188(16) 0.6393(9) 1.0578(8) 0.089(5) Uani 0.5 1 d . U P B 1
H1HA H -0.041037 0.665003 1.082697 0.133 Uiso 0.5 1 calc R U P B 1
H1HB H 0.029427 0.664611 1.023461 0.133 Uiso 0.5 1 calc R U P B 1
H1HC H 0.112793 0.632004 1.075502 0.133 Uiso 0.5 1 calc R U P B 1
C2H C -0.0456(14) 0.5762(7) 1.0460(6) 0.064(3) Uani 0.5 1 d . U P B 1
H2HA H -0.144203 0.584962 1.032331 0.077 Uiso 0.5 1 calc R U P B 1
H2HB H -0.052146 0.551215 1.081213 0.077 Uiso 0.5 1 calc R U P B 1
C3H C 0.0207(12) 0.5317(6) 1.0068(5) 0.052(3) Uani 0.5 1 d . U P B 1
H3HA H 0.020824 0.557065 0.971574 0.063 Uiso 0.5 1 calc R U P B 1
H3HB H 0.121581 0.527863 1.019359 0.063 Uiso 0.5 1 calc R U P B 1

loop_
_atom_site_aniso_label
_atom_site_aniso_U_11
_atom_site_aniso_U_22
_atom_site_aniso_U_33
_atom_site_aniso_U_23
_atom_site_aniso_U_13
_atom_site_aniso_U_12
I1 0.02899(15) 0.03909(18) 0.03459(16) -0.00567(12) -0.00305(11) 0.00459(12)
I2 0.02927(16) 0.04342(19) 0.03616(17) -0.00006(13) -0.00429(12) -0.00322(12)
Ga1 0.0223(2) 0.0315(3) 0.0233(2) -0.00416(18) 0.00128(17) -0.00450(18)
Ga2 0.0228(2) 0.0262(2) 0.0241(2) -0.00214(17) 0.00200(17) -0.00298(17)
N1 0.0277(18) 0.032(2) 0.0252(17) -0.0036(14) 0.0021(14) -0.0025(15)
N2 0.0279(18) 0.0308(19) 0.0201(16) -0.0015(14) -0.0016(13) -0.0055(15)
N3 0.0260(18) 0.0299(19) 0.0238(17) -0.0020(14) 0.0042(13) -0.0031(14)
N4 0.0233(17) 0.0249(18) 0.0272(17) -0.0020(14) -0.0028(13) -0.0042(14)
C1 0.031(2) 0.036(2) 0.024(2) -0.0030(17) 0.0041(16) -0.0033(18)
C2 0.031(2) 0.038(3) 0.025(2) -0.0058(18) 0.0035(17) -0.0027(19)
C3 0.037(3) 0.053(3) 0.031(2) -0.003(2) 0.008(2) -0.001(2)
C4 0.049(3) 0.040(3) 0.032(2) 0.002(2) 0.009(2) -0.005(2)
C5 0.052(3) 0.034(3) 0.041(3) -0.003(2) 0.013(2) -0.001(2)
C6 0.048(3) 0.038(3) 0.039(3) -0.004(2) 0.016(2) 0.001(2)
C7 0.029(2) 0.042(3) 0.028(2) -0.0041(19) 0.0047(17) 0.0007(19)
C8 0.035(3) 0.042(3) 0.070(4) -0.008(3) 0.001(3) 0.005(2)
C9 0.070(4) 0.046(3) 0.041(3) -0.012(2) -0.005(3) 0.008(3)
C10 0.052(3) 0.067(3) 0.041(4) -0.005(3) 0.008(3) 0.019(2)
C11 0.053(3) 0.068(3) 0.040(4) -0.007(3) 0.008(3) 0.020(3)
C12 0.053(3) 0.068(3) 0.042(4) -0.005(3) 0.006(3) 0.019(3)
C10A 0.052(3) 0.067(3) 0.041(4) -0.005(3) 0.008(3) 0.019(2)
C11A 0.053(3) 0.067(3) 0.040(4) -0.006(3) 0.008(3) 0.020(3)
C12A 0.053(3) 0.067(3) 0.042(4) -0.005(3) 0.008(3) 0.019(3)
C13 0.034(2) 0.035(2) 0.025(2) -0.0060(17) -0.0041(17) -0.0006(19)
C14 0.027(2) 0.043(3) 0.028(2) -0.0049(19) -0.0054(17) -0.0083(19)
C15 0.026(2) 0.033(2) 0.029(2) -0.0018(17) 0.0008(16) -0.0053(18)
C16 0.024(2) 0.057(3) 0.045(3) 0.004(2) 0.000(2) -0.012(2)
C17 0.057(3) 0.056(3) 0.026(2) -0.002(2) -0.007(2) -0.017(3)
C18 0.031(2) 0.034(2) 0.0194(19) -0.0020(16) -0.0003(16) -0.0059(18)
C19 0.041(3) 0.031(2) 0.027(2) -0.0013(17) -0.0002(18) -0.0092(19)
C20 0.057(3) 0.040(3) 0.032(2) 0.005(2) 0.000(2) -0.001(2)
C21 0.060(3) 0.041(3) 0.025(2) 0.003(2) 0.003(2) -0.010(2)
C22 0.042(3) 0.037(3) 0.022(2) -0.0026(18) 0.0045(18) -0.006(2)
C23 0.031(2) 0.033(2) 0.026(2) -0.0020(17) 0.0042(17) -0.0070(18)
C24 0.026(2) 0.040(3) 0.026(2) -0.0023(18) -0.0033(16) -0.0010(18)
C25 0.026(2) 0.036(2) 0.037(2) 0.0021(19) 0.0006(18) 0.0045(18)
C26 0.031(2) 0.033(2) 0.023(2) -0.0026(17) -0.0039(16) 0.0003(18)
C27 0.042(3) 0.031(2) 0.046(3) 0.002(2) -0.007(2) 0.006(2)
C28 0.027(2) 0.046(3) 0.051(3) 0.003(2) 0.004(2) 0.001(2)
C29 0.026(2) 0.021(2) 0.030(2) -0.0009(16) -0.0018(16) -0.0034(16)
C30 0.031(2) 0.023(2) 0.032(2) -0.0037(17) -0.0024(17) -0.0010(17)
C31 0.032(2) 0.028(2) 0.039(2) -0.0039(18) -0.0084(19) -0.0025(18)
C32 0.025(2) 0.028(2) 0.049(3) -0.004(2) -0.0008(19) -0.0035(17)
C33 0.028(2) 0.030(2) 0.041(3) -0.0002(19) 0.0051(18) -0.0041(18)
C34 0.031(2) 0.026(2) 0.032(2) 0.0006(17) 0.0000(17) -0.0027(17)
C35 0.038(3) 0.038(3) 0.028(2) -0.0046(19) -0.0038(18) -0.005(2)
C36 0.055(3) 0.056(4) 0.039(3) -0.002(2) 0.009(2) 0.014(3)
C37 0.068(4) 0.045(3) 0.030(2) 0.003(2) 0.000(2) 0.006(3)
C38 0.047(3) 0.049(3) 0.028(2) -0.005(2) 0.005(2) -0.021(2)
C39 0.087(5) 0.087(5) 0.038(3) 0.013(3) -0.006(3) -0.041(4)
C40 0.067(4) 0.062(4) 0.064(4) -0.029(3) 0.027(3) -0.022(3)
C1H 0.060(8) 0.093(10) 0.117(11) -0.050(9) 0.061(8) -0.029(7)
C2H 0.050(6) 0.067(7) 0.078(7) 0.002(6) 0.033(5) 0.007(5)
C3H 0.035(5) 0.063(6) 0.059(6) 0.007(5) 0.017(5) 0.012(5)

loop_
_atom_type_symbol
_atom_type_description
_atom_type_scat_dispersion_real
_atom_type_scat_dispersion_imag
_atom_type_scat_source
C C 0.0033 0.0016 'International Tables Vol C Tables 4.2.6.8 and 6.1.1.4'
H H 0.0000 0.0000 'International Tables Vol C Tables 4.2.6.8 and 6.1.1.4'
N N 0.0061 0.0033 'International Tables Vol C Tables 4.2.6.8 and 6.1.1.4'
Ga Ga 0.2307 1.6083 'International Tables Vol C Tables 4.2.6.8 and 6.1.1.4'
I I -0.4742 1.8119 'International Tables Vol C Tables 4.2.6.8 and 6.1.1.4'

loop_
_geom_angle_atom_site_label_1
_geom_angle_atom_site_label_2
_geom_angle_atom_site_label_3
_geom_angle
_geom_angle_site_symmetry_1
_geom_angle_site_symmetry_3
_geom_angle_publ_flag
N1 Ga1 N2 98.00(15) . . ?
N1 Ga1 Ga2 134.07(12) . . ?
N2 Ga1 Ga2 93.74(10) . . ?
N1 Ga1 I1 110.32(11) . . ?
N2 Ga1 I1 98.28(11) . . ?
Ga2 Ga1 I1 111.63(2) . . ?
N4 Ga2 N3 96.73(15) . . ?
N4 Ga2 Ga1 133.49(11) . . ?
N3 Ga2 Ga1 97.14(10) . . ?
N4 Ga2 I2 104.78(10) . . ?
N3 Ga2 I2 111.87(11) . . ?
Ga1 Ga2 I2 110.57(2) . . ?
C13 N1 C1 117.8(4) . . ?
C13 N1 Ga1 119.8(3) . . ?
C1 N1 Ga1 122.1(3) . . ?
C15 N2 C18 126.6(4) . . ?
C15 N2 Ga1 123.1(3) . . ?
C18 N2 Ga1 110.1(3) . . ?
C24 N3 C23 120.5(4) . . ?
C24 N3 Ga2 119.0(3) . . ?
C23 N3 Ga2 120.0(3) . . ?
C26 N4 C29 118.3(4) . . ?
C26 N4 Ga2 120.1(3) . . ?
C29 N4 Ga2 121.5(3) . . ?
C2 C1 C6 120.7(4) . . ?
C2 C1 N1 121.1(4) . . ?
C6 C1 N1 118.2(4) . . ?
C3 C2 C1 117.5(5) . . ?
C3 C2 C7 119.1(4) . . ?
C1 C2 C7 123.3(4) . . ?
C4 C3 C2 122.0(5) . . ?
C4 C3 H3 119.0 . . ?
C2 C3 H3 119.0 . . ?
C3 C4 C5 119.9(5) . . ?
C3 C4 H4 120.1 . . ?
C5 C4 H4 120.1 . . ?
C6 C5 C4 120.5(5) . . ?
C6 C5 H5 119.7 . . ?
C4 C5 H5 119.7 . . ?
C5 C6 C1 119.4(5) . . ?
C5 C6 C10A 123.3(11) . . ?
C1 C6 C10A 116.7(11) . . ?
C5 C6 C10 115.1(6) . . ?
C1 C6 C10 125.2(6) . . ?
C2 C7 C8 112.8(4) . . ?
C2 C7 C9 111.6(4) . . ?
C8 C7 C9 109.5(4) . . ?
C2 C7 H7 107.5 . . ?
C8 C7 H7 107.5 . . ?
C9 C7 H7 107.5 . . ?
C7 C8 H8A 109.5 . . ?
C7 C8 H8B 109.5 . . ?
H8A C8 H8B 109.5 . . ?
C7 C8 H8C 109.5 . . ?
H8A C8 H8C 109.5 . . ?
H8B C8 H8C 109.5 . . ?
C7 C9 H9A 109.5 . . ?
C7 C9 H9B 109.5 . . ?
H9A C9 H9B 109.5 . . ?
C7 C9 H9C 109.5 . . ?
H9A C9 H9C 109.5 . . ?
H9B C9 H9C 109.5 . . ?
C12 C10 C11 106.8(8) . . ?
C12 C10 C6 115.3(8) . . ?
C11 C10 C6 103.6(9) . . ?
C12 C10 H10 110.3 . . ?
C11 C10 H10 110.3 . . ?
C6 C10 H10 110.3 . . ?
C10 C11 H11A 109.5 . . ?
C10 C11 H11B 109.5 . . ?
H11A C11 H11B 109.5 . . ?
C10 C11 H11C 109.5 . . ?
H11A C11 H11C 109.5 . . ?
H11B C11 H11C 109.5 . . ?
C10 C12 H12A 109.5 . . ?
C10 C12 H12B 109.5 . . ?
H12A C12 H12B 109.5 . . ?
C10 C12 H12C 109.5 . . ?
H12A C12 H12C 109.5 . . ?
H12B C12 H12C 109.5 . . ?
C6 C10A C11A 125.8(19) . . ?
C6 C10A C12A 108.7(14) . . ?
C11A C10A C12A 110.0(16) . . ?
C6 C10A H10A 103.2 . . ?
C11A C10A H10A 103.2 . . ?
C12A C10A H10A 103.2 . . ?
C10A C11A H11D 109.5 . . ?
C10A C11A H11E 109.5 . . ?
H11D C11A H11E 109.5 . . ?
C10A C11A H11F 109.5 . . ?
H11D C11A H11F 109.5 . . ?
H11E C11A H11F 109.5 . . ?
C10A C12A H12D 109.5 . . ?
C10A C12A H12E 109.5 . . ?
H12D C12A H12E 109.5 . . ?
C10A C12A H12F 109.5 . . ?
H12D C12A H12F 109.5 . . ?
H12E C12A H12F 109.5 . . ?
N1 C13 C14 124.9(4) . . ?
N1 C13 C17 118.3(4) . . ?
C14 C13 C17 116.8(4) . . ?
C13 C14 C15 130.1(4) . . ?
C13 C14 H14 115.0 . . ?
C15 C14 H14 115.0 . . ?
N2 C15 C14 121.1(4) . . ?
N2 C15 C16 123.9(4) . . ?
C14 C15 C16 115.0(4) . . ?
C15 C16 H16A 109.5 . . ?
C15 C16 H16B 109.5 . . ?
H16A C16 H16B 109.5 . . ?
C15 C16 H16C 109.5 . . ?
H16A C16 H16C 109.5 . . ?
H16B C16 H16C 109.5 . . ?
C13 C17 H17A 109.5 . . ?
C13 C17 H17B 109.5 . . ?
H17A C17 H17B 109.5 . . ?
C13 C17 H17C 109.5 . . ?
H17A C17 H17C 109.5 . . ?
H17B C17 H17C 109.5 . . ?
N2 C18 C19 114.5(4) . . ?
N2 C18 C23 113.4(4) . . ?
C19 C18 C23 113.5(4) . . ?
N2 C18 H18 104.7 . . ?
C19 C18 H18 104.7 . . ?
C23 C18 H18 104.7 . . ?
C18 C19 C20 109.8(4) . . ?
C18 C19 H19A 109.7 . . ?
C20 C19 H19A 109.7 . . ?
C18 C19 H19B 109.7 . . ?
C20 C19 H19B 109.7 . . ?
H19A C19 H19B 108.2 . . ?
C21 C20 C19 110.5(4) . . ?
C21 C20 H20A 109.6 . . ?
C19 C20 H20A 109.6 . . ?
C21 C20 H20B 109.6 . . ?
C19 C20 H20B 109.6 . . ?
H20A C20 H20B 108.1 . . ?
C20 C21 C22 111.4(4) . . ?
C20 C21 H21A 109.4 . . ?
C22 C21 H21A 109.4 . . ?
C20 C21 H21B 109.4 . . ?
C22 C21 H21B 109.4 . . ?
H21A C21 H21B 108.0 . . ?
C21 C22 C23 113.0(4) . . ?
C21 C22 H22A 109.0 . . ?
C23 C22 H22A 109.0 . . ?
C21 C22 H22B 109.0 . . ?
C23 C22 H22B 109.0 . . ?
H22A C22 H22B 107.8 . . ?
N3 C23 C22 110.1(4) . . ?
N3 C23 C18 109.8(3) . . ?
C22 C23 C18 109.8(4) . . ?
N3 C23 H23 109.0 . . ?
C22 C23 H23 109.0 . . ?
C18 C23 H23 109.0 . . ?
N3 C24 C25 123.9(4) . . ?
N3 C24 C28 120.4(4) . . ?
C25 C24 C28 115.7(4) . . ?
C26 C25 C24 129.2(4) . . ?
C26 C25 H25 115.4 . . ?
C24 C25 H25 115.4 . . ?
N4 C26 C25 123.7(4) . . ?
N4 C26 C27 118.9(4) . . ?
C25 C26 C27 117.4(4) . . ?
C26 C27 H27A 109.5 . . ?
C26 C27 H27B 109.5 . . ?
H27A C27 H27B 109.5 . . ?
C26 C27 H27C 109.5 . . ?
H27A C27 H27C 109.5 . . ?
H27B C27 H27C 109.5 . . ?
C24 C28 H28A 109.5 . . ?
C24 C28 H28B 109.5 . . ?
H28A C28 H28B 109.5 . . ?
C24 C28 H28C 109.5 . . ?
H28A C28 H28C 109.5 . . ?
H28B C28 H28C 109.5 . . ?
C34 C29 C30 122.0(4) . . ?
C34 C29 N4 119.6(4) . . ?
C30 C29 N4 118.4(4) . . ?
C31 C30 C29 117.2(4) . . ?
C31 C30 C35 119.8(4) . . ?
C29 C30 C35 123.1(4) . . ?
C32 C31 C30 121.8(4) . . ?
C32 C31 H31 119.1 . . ?
C30 C31 H31 119.1 . . ?
C33 C32 C31 120.0(4) . . ?
C33 C32 H32 120.0 . . ?
C31 C32 H32 120.0 . . ?
C32 C33 C34 120.6(4) . . ?
C32 C33 H33 119.7 . . ?
C34 C33 H33 119.7 . . ?
C29 C34 C33 118.4(4) . . ?
C29 C34 C38 122.4(4) . . ?
C33 C34 C38 119.2(4) . . ?
C30 C35 C37 111.3(4) . . ?
C30 C35 C36 112.6(4) . . ?
C37 C35 C36 108.2(4) . . ?
C30 C35 H35 108.2 . . ?
C37 C35 H35 108.2 . . ?
C36 C35 H35 108.2 . . ?
C35 C36 H36A 109.5 . . ?
C35 C36 H36B 109.5 . . ?
H36A C36 H36B 109.5 . . ?
C35 C36 H36C 109.5 . . ?
H36A C36 H36C 109.5 . . ?
H36B C36 H36C 109.5 . . ?
C35 C37 H37A 109.5 . . ?
C35 C37 H37B 109.5 . . ?
H37A C37 H37B 109.5 . . ?
C35 C37 H37C 109.5 . . ?
H37A C37 H37C 109.5 . . ?
H37B C37 H37C 109.5 . . ?
C34 C38 C39 111.9(5) . . ?
C34 C38 C40 110.8(5) . . ?
C39 C38 C40 110.9(5) . . ?
C34 C38 H38 107.7 . . ?
C39 C38 H38 107.7 . . ?
C40 C38 H38 107.7 . . ?
C38 C39 H39A 109.5 . . ?
C38 C39 H39B 109.5 . . ?
H39A C39 H39B 109.5 . . ?
C38 C39 H39C 109.5 . . ?
H39A C39 H39C 109.5 . . ?
H39B C39 H39C 109.5 . . ?
C38 C40 H40A 109.5 . . ?
C38 C40 H40B 109.5 . . ?
H40A C40 H40B 109.5 . . ?
C38 C40 H40C 109.5 . . ?
H40A C40 H40C 109.5 . . ?
H40B C40 H40C 109.5 . . ?
C2H C1H H1HA 109.5 . . ?
C2H C1H H1HB 109.5 . . ?
H1HA C1H H1HB 109.5 . . ?
C2H C1H H1HC 109.5 . . ?
H1HA C1H H1HC 109.5 . . ?
H1HB C1H H1HC 109.5 . . ?
C1H C2H C3H 118.7(11) . . ?
C1H C2H H2HA 107.7 . . ?
C3H C2H H2HA 107.7 . . ?
C1H C2H H2HB 107.7 . . ?
C3H C2H H2HB 107.7 . . ?
H2HA C2H H2HB 107.1 . . ?
C3H C3H C2H 126.6(14) 3_567 . ?
C3H C3H H3HA 105.7 3_567 . ?
C2H C3H H3HA 105.7 . . ?
C3H C3H H3HB 105.7 3_567 . ?
C2H C3H H3HB 105.7 . . ?
H3HA C3H H3HB 106.1 . . ?

loop_
_geom_bond_atom_site_label_1
_geom_bond_atom_site_label_2
_geom_bond_distance
_geom_bond_site_symmetry_2
_geom_bond_publ_flag
I1 Ga1 2.6337(6) . ?
I2 Ga2 2.5779(6) . ?
Ga1 N1 1.937(4) . ?
Ga1 N2 1.972(4) . ?
Ga1 Ga2 2.4615(6) . ?
Ga2 N4 1.934(4) . ?
Ga2 N3 1.994(4) . ?
N1 C13 1.359(6) . ?
N1 C1 1.456(6) . ?
N2 C15 1.315(5) . ?
N2 C18 1.488(5) . ?
N3 C24 1.330(6) . ?
N3 C23 1.476(6) . ?
N4 C26 1.345(6) . ?
N4 C29 1.452(5) . ?
C1 C2 1.407(6) . ?
C1 C6 1.414(7) . ?
C2 C3 1.395(7) . ?
C2 C7 1.515(7) . ?
C3 C4 1.379(8) . ?
C3 H3 0.9500 . ?
C4 C5 1.389(7) . ?
C4 H4 0.9500 . ?
C5 C6 1.378(7) . ?
C5 H5 0.9500 . ?
C6 C10A 1.47(2) . ?
C6 C10 1.585(12) . ?
C7 C8 1.520(7) . ?
C7 C9 1.523(7) . ?
C7 H7 1.0000 . ?
C8 H8A 0.9800 . ?
C8 H8B 0.9800 . ?
C8 H8C 0.9800 . ?
C9 H9A 0.9800 . ?
C9 H9B 0.9800 . ?
C9 H9C 0.9800 . ?
C10 C12 1.516(11) . ?
C10 C11 1.548(11) . ?
C10 H10 1.0000 . ?
C11 H11A 0.9800 . ?
C11 H11B 0.9800 . ?
C11 H11C 0.9800 . ?
C12 H12A 0.9800 . ?
C12 H12B 0.9800 . ?
C12 H12C 0.9800 . ?
C10A C11A 1.473(15) . ?
C10A C12A 1.498(16) . ?
C10A H10A 1.0000 . ?
C11A H11D 0.9800 . ?
C11A H11E 0.9800 . ?
C11A H11F 0.9800 . ?
C12A H12D 0.9800 . ?
C12A H12E 0.9800 . ?
C12A H12F 0.9800 . ?
C13 C14 1.379(7) . ?
C13 C17 1.506(6) . ?
C14 C15 1.422(6) . ?
C14 H14 0.9500 . ?
C15 C16 1.507(6) . ?
C16 H16A 0.9800 . ?
C16 H16B 0.9800 . ?
C16 H16C 0.9800 . ?
C17 H17A 0.9800 . ?
C17 H17B 0.9800 . ?
C17 H17C 0.9800 . ?
C18 C19 1.524(6) . ?
C18 C23 1.538(6) . ?
C18 H18 1.0000 . ?
C19 C20 1.532(7) . ?
C19 H19A 0.9900 . ?
C19 H19B 0.9900 . ?
C20 C21 1.520(8) . ?
C20 H20A 0.9900 . ?
C20 H20B 0.9900 . ?
C21 C22 1.529(7) . ?
C21 H21A 0.9900 . ?
C21 H21B 0.9900 . ?
C22 C23 1.534(6) . ?
C22 H22A 0.9900 . ?
C22 H22B 0.9900 . ?
C23 H23 1.0000 . ?
C24 C25 1.414(7) . ?
C24 C28 1.511(6) . ?
C25 C26 1.386(6) . ?
C25 H25 0.9500 . ?
C26 C27 1.510(7) . ?
C27 H27A 0.9800 . ?
C27 H27B 0.9800 . ?
C27 H27C 0.9800 . ?
C28 H28A 0.9800 . ?
C28 H28B 0.9800 . ?
C28 H28C 0.9800 . ?
C29 C34 1.399(6) . ?
C29 C30 1.405(6) . ?
C30 C31 1.398(6) . ?
C30 C35 1.519(7) . ?
C31 C32 1.382(7) . ?
C31 H31 0.9500 . ?
C32 C33 1.382(7) . ?
C32 H32 0.9500 . ?
C33 C34 1.401(6) . ?
C33 H33 0.9500 . ?
C34 C38 1.507(6) . ?
C35 C37 1.532(7) . ?
C35 C36 1.535(7) . ?
C35 H35 1.0000 . ?
C36 H36A 0.9800 . ?
C36 H36B 0.9800 . ?
C36 H36C 0.9800 . ?
C37 H37A 0.9800 . ?
C37 H37B 0.9800 . ?
C37 H37C 0.9800 . ?
C38 C39 1.522(8) . ?
C38 C40 1.536(9) . ?
C38 H38 1.0000 . ?
C39 H39A 0.9800 . ?
C39 H39B 0.9800 . ?
C39 H39C 0.9800 . ?
C40 H40A 0.9800 . ?
C40 H40B 0.9800 . ?
C40 H40C 0.9800 . ?
C1H C2H 1.41(2) . ?
C1H H1HA 0.9800 . ?
C1H H1HB 0.9800 . ?
C1H H1HC 0.9800 . ?
C2H C3H 1.450(17) . ?
C2H H2HA 0.9900 . ?
C2H H2HB 0.9900 . ?
C3H C3H 1.35(3) 3_567 ?
C3H H3HA 0.9900 . ?
C3H H3HB 0.9900 . ?
